data_2218413
loop_
_publ_author_name
'Erdsack, J\"org'
'Sch\"urmann, Markus'
'Preut, Hans'
'Krause, Norbert'

_publ_section_title
(1<i>R</i>,4'<i>S</i>)-4-(<i>tert</i>-Butyldimethylsilanoxy)-1-[2,2-dimethyl-3-(<i>p</i>-tolylsulfonyl)-1,3-oxazolidin-4-yl]but-2-yn-1-ol
_journal_coeditor_code HB2724
_journal_issue 6
_journal_name_full 'Acta Crystallographica Section E'
_journal_page_first o1171
_journal_paper_doi 10.1107/S1600536808014906
_journal_volume 64
_journal_year 2008
_chemical_formula_iupac 'C22 H35 N O5 S Si'
_chemical_formula_moiety 'C22 H35 N O5 S Si'
_chemical_formula_sum 'C22 H35 N O5 S Si'
_chemical_formula_weight 453.66
_chemical_name_systematic
;
(1<i>R</i>,4'<i>S</i>)-4-(<i>tert</i>-Butyldimethylsilanoxy)-
1-[2,2-dimethyl-3-(p-tolylsulfonyl)-1,3-oxazolidin-4-yl]but-2-yn-1-ol
;
_space_group_IT_number 5
_symmetry_cell_setting monoclinic
_symmetry_space_group_name_Hall 'C 2y'
_symmetry_space_group_name_H-M 'C 1 2 1'
_atom_sites_solution_hydrogens geom
_atom_sites_solution_primary direct
_atom_sites_solution_secondary difmap
_audit_creation_method SHELXL-97
_cell_angle_alpha 90.00
_cell_angle_beta 121.40(3)
_cell_angle_gamma 90.00
_cell_formula_units_Z 8
_cell_length_a 26.283(5)
_cell_length_b 11.335(2)
_cell_length_c 19.219(4)
_cell_measurement_reflns_used 20719
_cell_measurement_temperature 173.0(10)
_cell_measurement_theta_max 25.34
_cell_measurement_theta_min 2.60
_cell_volume 4887(2)
_computing_cell_refinement
;
DENZO and SCALEPACK (Otwinowski & Minor, 1997)
;
_computing_data_collection 'COLLECT (Nonius, 1998)'
_computing_data_reduction
;
DENZO and SCALEPACK (Otwinowski & Minor, 1997)
;
_computing_molecular_graphics 'SHELXTL-Plus (Sheldrick, 2008)'
_computing_publication_material
;
SHELXL97 (Sheldrick, 2008) and PLATON (Spek, 2003)
;
_computing_structure_refinement 'SHELXL97 (Sheldrick, 2008)'
_computing_structure_solution 'SHELXS97 (Sheldrick, 2008)'
_diffrn_ambient_temperature 173(2)
_diffrn_detector_area_resol_mean '19 vertical, 18 horizontal'
_diffrn_measured_fraction_theta_full 0.997
_diffrn_measured_fraction_theta_max 0.997
_diffrn_measurement_device_type 'Nonius KappaCCD'
_diffrn_measurement_method
;
286 frames via \w-rotation (\D\w=1\%) and two times 120 s per frame
(3 sets at different \k-angles)
;
_diffrn_radiation_monochromator graphite
_diffrn_radiation_source 'fine-focus sealed tube'
_diffrn_radiation_type MoK\a
_diffrn_radiation_wavelength 0.71073
_diffrn_reflns_av_R_equivalents 0.035
_diffrn_reflns_av_sigmaI/netI 0.2337
_diffrn_reflns_limit_h_max 31
_diffrn_reflns_limit_h_min -31
_diffrn_reflns_limit_k_max 13
_diffrn_reflns_limit_k_min -12
_diffrn_reflns_limit_l_max 22
_diffrn_reflns_limit_l_min -23
_diffrn_reflns_number 8353
_diffrn_reflns_theta_full 25.34
_diffrn_reflns_theta_max 25.34
_diffrn_reflns_theta_min 2.60
_diffrn_standards_decay_% 0
_diffrn_standards_number 0
_exptl_absorpt_coefficient_mu 0.213
_exptl_absorpt_correction_type none
_exptl_crystal_colour colourless
_exptl_crystal_density_diffrn 1.233
_exptl_crystal_density_method 'not measured'
_exptl_crystal_description plate
_exptl_crystal_F_000 1952
_exptl_crystal_size_max 0.10
_exptl_crystal_size_mid 0.08
_exptl_crystal_size_min 0.01
_refine_diff_density_max 0.184
_refine_diff_density_min -0.198
_refine_ls_abs_structure_details 'Flack (1983), 3636 Friedel pairs'
_refine_ls_abs_structure_Flack -0.09(7)
_refine_ls_extinction_method none
_refine_ls_goodness_of_fit_ref 1.027
_refine_ls_hydrogen_treatment constr
_refine_ls_matrix_type full
_refine_ls_number_parameters 559
_refine_ls_number_reflns 8353
_refine_ls_number_restraints 1
_refine_ls_restrained_S_all 1.027
_refine_ls_R_factor_all 0.1140
_refine_ls_R_factor_gt 0.0346
_refine_ls_shift/su_max 0.004
_refine_ls_shift/su_mean 0.000
_refine_ls_structure_factor_coef Fsqd
_refine_ls_weighting_details
;
calc [1.0exp(6.50(sin\q/\l)^2^)]/[\s^2^(Fo^2^)]
;
_refine_ls_weighting_scheme calc
_refine_ls_wR_factor_gt 0.0648
_refine_ls_wR_factor_ref 0.0870
_reflns_number_gt 3487
_reflns_number_total 8353
_reflns_threshold_expression I>2\s(I)
_cod_data_source_file hb2724.cif
_cod_data_source_block I
_cod_original_sg_symbol_H-M 'C 2'
_cod_database_code 2218413
_cod_database_fobs_code 2218413

loop_
_symmetry_equiv_pos_as_xyz
'x, y, z'
'-x, y, -z'
'x+1/2, y+1/2, z'
'-x+1/2, y+1/2, -z'

loop_
_atom_site_type_symbol
_atom_site_label
_atom_site_fract_x
_atom_site_fract_y
_atom_site_fract_z
_atom_site_U_iso_or_equiv
_atom_site_adp_type
_atom_site_calc_flag
_atom_site_refinement_flags
_atom_site_occupancy
Si Si 0.18831(6) 0.75264(12) 0.35551(8) 0.0440(4) Uani d . 1
S S 0.03335(5) 0.23627(11) 0.13817(6) 0.0309(3) Uani d . 1
O O1 0.02908(13) 0.1117(3) 0.12092(17) 0.0387(8) Uani d . 1
O O2 -0.01544(11) 0.3124(3) 0.08511(16) 0.0360(8) Uani d . 1
O O3 0.18264(12) 0.2966(3) 0.15322(18) 0.0394(8) Uani d . 1
O O4 0.08605(14) 0.4847(3) 0.03241(17) 0.0401(8) Uani d . 1
H H4 0.0674 0.4249 0.0053 0.048 Uiso calc R 1
O O5 0.15140(15) 0.8445(3) 0.27897(18) 0.0514(10) Uani d . 1
N N 0.09151(13) 0.2865(3) 0.13766(19) 0.0283(9) Uani d . 1
C C1 0.04472(17) 0.2563(4) 0.2366(2) 0.0319(11) Uani d . 1
C C2 0.03227(18) 0.3650(4) 0.2570(3) 0.0344(12) Uani d . 1
H H2B 0.0194 0.4288 0.2196 0.041 Uiso calc R 1
C C3 0.0387(2) 0.3797(4) 0.3326(3) 0.0408(13) Uani d . 1
H H3A 0.0301 0.4544 0.3466 0.049 Uiso calc R 1
C C4 0.0573(2) 0.2888(5) 0.3882(3) 0.0398(13) Uani d . 1
C C5 0.06901(19) 0.1796(5) 0.3667(3) 0.0386(13) Uani d . 1
H H5A 0.0810 0.1155 0.4038 0.046 Uiso calc R 1
C C6 0.06346(17) 0.1633(4) 0.2923(3) 0.0330(11) Uani d . 1
H H6A 0.0724 0.0887 0.2786 0.040 Uiso calc R 1
C C7 0.0632(2) 0.3055(5) 0.4703(3) 0.0537(15) Uani d . 1
H H7A 0.0324 0.2595 0.4721 0.081 Uiso calc R 1
H H7B 0.0584 0.3893 0.4783 0.081 Uiso calc R 1
H H7C 0.1027 0.2787 0.5135 0.081 Uiso calc R 1
C C8 0.14300(19) 0.2100(4) 0.1522(3) 0.0355(12) Uani d . 1
C C9 0.1269(2) 0.1295(4) 0.0813(3) 0.0439(13) Uani d . 1
H H9A 0.1074 0.1753 0.0306 0.066 Uiso calc R 1
H H9B 0.0997 0.0680 0.0785 0.066 Uiso calc R 1
H H9C 0.1632 0.0929 0.0886 0.066 Uiso calc R 1
C C10 0.17202(19) 0.1457(4) 0.2342(3) 0.0408(13) Uani d . 1
H H10A 0.1820 0.2028 0.2778 0.061 Uiso calc R 1
H H10B 0.2084 0.1061 0.2443 0.061 Uiso calc R 1
H H10C 0.1442 0.0870 0.2330 0.061 Uiso calc R 1
C C11 0.17841(18) 0.3992(4) 0.1934(3) 0.0406(13) Uani d . 1
H H11B 0.1911 0.4705 0.1766 0.049 Uiso calc R 1
H H11C 0.2037 0.3906 0.2533 0.049 Uiso calc R 1
C C12 0.11234(17) 0.4078(4) 0.1666(3) 0.0290(11) Uani d . 1
H H12B 0.1086 0.4258 0.2147 0.035 Uiso calc R 1
C C13 0.07738(19) 0.4990(4) 0.0990(3) 0.0314(11) Uani d . 1
H H13A 0.0339 0.4915 0.0789 0.038 Uiso calc R 1
C C14 0.0980(2) 0.6178(4) 0.1337(3) 0.0372(12) Uani d . 1
C C15 0.1154(2) 0.7111(5) 0.1641(3) 0.0435(14) Uani d . 1
C C16 0.1359(3) 0.8307(4) 0.1969(3) 0.0614(17) Uani d . 1
H H16A 0.1710 0.8504 0.1929 0.074 Uiso calc R 1
H H16B 0.1039 0.8877 0.1626 0.074 Uiso calc R 1
C C17 0.2209(2) 0.8472(4) 0.4478(3) 0.0461(13) Uani d . 1
C C18 0.2571(2) 0.7734(5) 0.5270(3) 0.0722(18) Uani d . 1
H H18A 0.2747 0.8261 0.5744 0.108 Uiso calc R 1
H H18B 0.2889 0.7306 0.5255 0.108 Uiso calc R 1
H H18C 0.2306 0.7168 0.5312 0.108 Uiso calc R 1
C C19 0.1699(3) 0.9130(6) 0.4479(4) 0.090(2) Uani d . 1
H H19A 0.1862 0.9621 0.4970 0.135 Uiso calc R 1
H H19B 0.1418 0.8558 0.4475 0.135 Uiso calc R 1
H H19C 0.1492 0.9632 0.3994 0.135 Uiso calc R 1
C C20 0.2636(3) 0.9367(5) 0.4439(4) 0.089(2) Uani d . 1
H H20A 0.2766 0.9945 0.4879 0.133 Uiso calc R 1
H H20B 0.2429 0.9775 0.3912 0.133 Uiso calc R 1
H H20C 0.2984 0.8951 0.4502 0.133 Uiso calc R 1
C C21 0.1340(2) 0.6438(5) 0.3553(3) 0.0633(17) Uani d . 1
H H21A 0.1090 0.6837 0.3720 0.095 Uiso calc R 1
H H21B 0.1560 0.5795 0.3935 0.095 Uiso calc R 1
H H21C 0.1087 0.6114 0.3004 0.095 Uiso calc R 1
C C22 0.2475(2) 0.6744(6) 0.3472(3) 0.0757(19) Uani d . 1
H H22A 0.2699 0.7317 0.3354 0.114 Uiso calc R 1
H H22B 0.2290 0.6161 0.3032 0.114 Uiso calc R 1
H H22C 0.2747 0.6344 0.3988 0.114 Uiso calc R 1
S S' 0.47434(5) 0.22934(11) 0.36956(6) 0.0314(3) Uani d . 1
Si Si' 0.32749(6) 0.77784(12) 0.12641(8) 0.0407(4) Uani d . 1
O O1' 0.47552(13) 0.1048(3) 0.38495(18) 0.0382(8) Uani d . 1
O O2' 0.52277(11) 0.3035(3) 0.42724(16) 0.0363(8) Uani d . 1
O O3' 0.31902(12) 0.2997(3) 0.33146(18) 0.0400(8) Uani d . 1
O O4' 0.41055(14) 0.4856(3) 0.45876(18) 0.0404(8) Uani d . 1
H H4' 0.4219 0.4204 0.4830 0.048 Uiso calc R 1
O O5' 0.33037(14) 0.8161(3) 0.21186(18) 0.0499(10) Uani d . 1
N N' 0.41365(13) 0.2818(3) 0.36147(18) 0.0270(8) Uani d . 1
C C1' 0.47066(16) 0.2498(4) 0.2766(2) 0.0290(10) Uani d . 1
C C2' 0.48723(19) 0.3566(4) 0.2598(3) 0.0375(12) Uani d . 1
H H2'A 0.5016 0.4178 0.2994 0.045 Uiso calc R 1
C C3' 0.4831(2) 0.3752(5) 0.1858(3) 0.0425(13) Uani d . 1
H H3'A 0.4945 0.4492 0.1750 0.051 Uiso calc R 1
C C4' 0.46240(19) 0.2872(5) 0.1274(3) 0.0364(12) Uani d . 1
C C5' 0.44717(19) 0.1792(4) 0.1453(3) 0.0360(12) Uani d . 1
H H5'A 0.4342 0.1172 0.1064 0.043 Uiso calc R 1
C C6' 0.45037(17) 0.1595(4) 0.2184(3) 0.0332(11) Uani d . 1
H H6'A 0.4389 0.0854 0.2291 0.040 Uiso calc R 1
C C7' 0.4592(2) 0.3072(5) 0.0479(3) 0.0486(14) Uani d . 1
H H7'A 0.4213 0.2766 0.0031 0.073 Uiso calc R 1
H H7'B 0.4923 0.2660 0.0487 0.073 Uiso calc R 1
H H7'C 0.4619 0.3919 0.0401 0.073 Uiso calc R 1
C C8' 0.35917(18) 0.2103(4) 0.3387(3) 0.0349(12) Uani d . 1
C C9' 0.3689(2) 0.1310(4) 0.4080(3) 0.0440(13) Uani d . 1
H H9'A 0.3824 0.1784 0.4572 0.066 Uiso calc R 1
H H9'B 0.3992 0.0716 0.4183 0.066 Uiso calc R 1
H H9'C 0.3315 0.0915 0.3933 0.066 Uiso calc R 1
C C10' 0.33513(19) 0.1429(4) 0.2585(3) 0.0416(13) Uani d . 1
H H10D 0.2975 0.1045 0.2441 0.062 Uiso calc R 1
H H10E 0.3642 0.0830 0.2649 0.062 Uiso calc R 1
H H10F 0.3284 0.1981 0.2153 0.062 Uiso calc R 1
C C11' 0.32856(19) 0.3992(4) 0.2954(3) 0.0403(13) Uani d . 1
H H11A 0.3144 0.4719 0.3086 0.048 Uiso calc R 1
H H11D 0.3072 0.3904 0.2354 0.048 Uiso calc R 1
C C12' 0.39582(17) 0.4040(4) 0.3316(3) 0.0303(11) Uani d . 1
H H12' 0.4044 0.4206 0.2875 0.036 Uiso calc R 1
C C13' 0.4279(2) 0.4945(4) 0.4004(2) 0.0309(11) Uani d . 1
H H13' 0.4720 0.4833 0.4278 0.037 Uiso calc R 1
C C14' 0.41146(19) 0.6151(5) 0.3636(3) 0.0350(12) Uani d . 1
C C15' 0.3987(2) 0.7067(5) 0.3305(3) 0.0413(13) Uani d . 1
C C16' 0.3825(2) 0.8229(4) 0.2900(3) 0.0543(16) Uani d . 1
H H16C 0.3761 0.8795 0.3239 0.065 Uiso calc R 1
H H16D 0.4158 0.8528 0.2848 0.065 Uiso calc R 1
C C17' 0.2463(2) 0.7598(4) 0.0517(3) 0.0496(13) Uani d . 1
C C18' 0.2355(2) 0.7335(6) -0.0336(3) 0.0703(17) Uani d . 1
H H18D 0.1930 0.7174 -0.0714 0.105 Uiso calc R 1
H H18E 0.2590 0.6646 -0.0308 0.105 Uiso calc R 1
H H18F 0.2475 0.8019 -0.0530 0.105 Uiso calc R 1
C C19' 0.2225(2) 0.6565(5) 0.0798(4) 0.0709(18) Uani d . 1
H H19D 0.1793 0.6491 0.0425 0.106 Uiso calc R 1
H H19E 0.2311 0.6722 0.1351 0.106 Uiso calc R 1
H H19F 0.2420 0.5830 0.0797 0.106 Uiso calc R 1
C C20' 0.2138(2) 0.8750(5) 0.0482(4) 0.0700(19) Uani d . 1
H H20D 0.2301 0.9405 0.0325 0.105 Uiso calc R 1
H H20E 0.2194 0.8910 0.1019 0.105 Uiso calc R 1
H H20F 0.1711 0.8667 0.0079 0.105 Uiso calc R 1
C C21' 0.3582(2) 0.8992(5) 0.0935(3) 0.0562(15) Uani d . 1
H H21D 0.3367 0.9725 0.0884 0.084 Uiso calc R 1
H H21E 0.3533 0.8791 0.0408 0.084 Uiso calc R 1
H H21F 0.4006 0.9096 0.1341 0.084 Uiso calc R 1
C C22' 0.3710(2) 0.6407(4) 0.1417(3) 0.0499(15) Uani d . 1
H H22D 0.4128 0.6541 0.1839 0.075 Uiso calc R 1
H H22E 0.3683 0.6191 0.0905 0.075 Uiso calc R 1
H H22F 0.3547 0.5767 0.1587 0.075 Uiso calc R 1

loop_
_atom_site_aniso_label
_atom_site_aniso_U_11
_atom_site_aniso_U_22
_atom_site_aniso_U_33
_atom_site_aniso_U_12
_atom_site_aniso_U_13
_atom_site_aniso_U_23
Si 0.0502(8) 0.0307(9) 0.0424(7) 0.0001(7) 0.0179(6) -0.0018(7)
S 0.0358(6) 0.0252(7) 0.0308(6) -0.0035(6) 0.0166(5) 0.0012(6)
O1 0.053(2) 0.027(2) 0.0371(18) -0.0117(16) 0.0237(16) -0.0072(15)
O2 0.0289(16) 0.037(2) 0.0368(17) 0.0023(15) 0.0131(14) 0.0092(16)
O3 0.0410(18) 0.0301(19) 0.0530(19) -0.0014(16) 0.0286(15) -0.0008(17)
O4 0.058(2) 0.030(2) 0.0303(19) -0.0085(17) 0.0209(17) -0.0041(15)
O5 0.078(2) 0.029(2) 0.037(2) -0.0034(18) 0.0224(18) -0.0009(15)
N 0.0334(19) 0.022(2) 0.0320(19) -0.0066(17) 0.0192(16) -0.0029(18)
C1 0.035(2) 0.029(3) 0.033(2) -0.003(2) 0.019(2) 0.003(2)
C2 0.039(3) 0.026(3) 0.042(3) 0.002(2) 0.024(2) 0.007(2)
C3 0.054(3) 0.028(3) 0.048(3) 0.005(2) 0.031(3) 0.000(2)
C4 0.042(3) 0.044(3) 0.039(3) -0.003(3) 0.024(2) 0.001(3)
C5 0.044(3) 0.038(3) 0.037(3) 0.008(3) 0.023(2) 0.014(3)
C6 0.040(3) 0.024(3) 0.035(3) 0.005(2) 0.020(2) 0.007(2)
C7 0.073(4) 0.057(4) 0.046(3) 0.001(3) 0.041(3) -0.003(3)
C8 0.039(3) 0.033(3) 0.035(3) 0.002(2) 0.020(2) 0.000(2)
C9 0.056(3) 0.036(3) 0.046(3) 0.008(2) 0.031(3) -0.003(3)
C10 0.044(3) 0.032(3) 0.044(3) 0.004(2) 0.021(2) 0.004(2)
C11 0.036(3) 0.035(3) 0.047(3) -0.005(2) 0.019(2) 0.002(2)
C12 0.037(3) 0.020(3) 0.028(2) -0.007(2) 0.015(2) -0.005(2)
C13 0.035(2) 0.020(3) 0.035(3) -0.004(2) 0.016(2) -0.001(2)
C14 0.047(3) 0.026(3) 0.033(3) -0.001(2) 0.018(2) 0.002(2)
C15 0.062(3) 0.029(3) 0.033(3) -0.004(3) 0.020(2) 0.003(3)
C16 0.108(5) 0.027(3) 0.045(3) -0.017(3) 0.037(3) -0.006(3)
C17 0.049(3) 0.040(3) 0.039(3) -0.004(3) 0.016(2) 0.002(2)
C18 0.085(4) 0.055(4) 0.045(3) 0.001(3) 0.012(3) 0.006(3)
C19 0.117(5) 0.086(5) 0.074(4) 0.041(4) 0.055(4) -0.003(4)
C20 0.100(5) 0.059(5) 0.083(5) -0.048(4) 0.031(4) -0.015(4)
C21 0.063(3) 0.047(4) 0.077(4) -0.016(3) 0.034(3) 0.004(3)
C22 0.069(4) 0.073(5) 0.074(4) 0.018(4) 0.030(3) -0.017(4)
S' 0.0359(6) 0.0280(8) 0.0318(6) 0.0042(6) 0.0187(6) -0.0004(6)
Si' 0.0483(7) 0.0317(9) 0.0401(7) 0.0042(7) 0.0218(6) 0.0005(6)
O1' 0.051(2) 0.027(2) 0.0393(18) 0.0105(16) 0.0256(16) 0.0076(15)
O2' 0.0321(16) 0.042(2) 0.0323(16) 0.0030(15) 0.0147(13) -0.0079(16)
O3' 0.0355(17) 0.038(2) 0.0504(19) 0.0021(16) 0.0249(15) -0.0024(17)
O4' 0.059(2) 0.030(2) 0.0347(19) 0.0080(17) 0.0263(17) 0.0047(16)
O5' 0.067(2) 0.045(2) 0.0360(18) 0.0150(18) 0.0250(17) 0.0099(17)
N' 0.0312(18) 0.021(2) 0.0297(18) 0.0037(17) 0.0166(15) 0.0032(17)
C1' 0.027(2) 0.030(3) 0.030(2) -0.002(2) 0.0154(18) -0.004(2)
C2' 0.046(3) 0.032(3) 0.042(3) -0.006(2) 0.028(2) -0.009(2)
C3' 0.060(3) 0.031(3) 0.050(3) -0.011(3) 0.038(3) -0.004(3)
C4' 0.036(3) 0.044(3) 0.032(2) -0.002(2) 0.020(2) -0.001(3)
C5' 0.044(3) 0.031(3) 0.033(3) -0.003(2) 0.020(2) -0.007(2)
C6' 0.036(2) 0.024(3) 0.039(3) -0.005(2) 0.019(2) -0.004(2)
C7' 0.057(3) 0.057(4) 0.043(3) -0.001(3) 0.034(2) 0.001(3)
C8' 0.034(2) 0.032(3) 0.043(3) 0.001(2) 0.023(2) 0.001(2)
C9' 0.053(3) 0.040(3) 0.049(3) -0.010(2) 0.033(3) 0.003(3)
C10' 0.046(3) 0.035(3) 0.044(3) -0.007(2) 0.023(2) -0.008(2)
C11' 0.043(3) 0.029(3) 0.044(3) 0.005(2) 0.020(2) -0.001(2)
C12' 0.033(2) 0.026(3) 0.031(3) 0.008(2) 0.016(2) -0.001(2)
C13' 0.044(3) 0.022(3) 0.026(3) 0.005(2) 0.018(2) 0.005(2)
C14' 0.036(3) 0.036(3) 0.033(3) 0.000(2) 0.018(2) -0.006(3)
C15' 0.056(3) 0.031(3) 0.035(3) -0.002(2) 0.022(2) -0.001(2)
C16' 0.083(4) 0.025(3) 0.039(3) -0.003(3) 0.020(3) -0.002(2)
C17' 0.057(3) 0.039(3) 0.058(3) -0.003(3) 0.033(2) 0.003(3)
C18' 0.066(3) 0.091(5) 0.046(3) -0.020(4) 0.023(3) -0.008(4)
C19' 0.075(4) 0.055(4) 0.101(5) -0.026(3) 0.058(4) -0.011(4)
C20' 0.053(3) 0.061(5) 0.090(5) 0.010(3) 0.033(3) 0.006(3)
C21' 0.059(3) 0.041(3) 0.077(4) -0.007(3) 0.042(3) 0.000(3)
C22' 0.059(3) 0.034(3) 0.058(3) 0.016(3) 0.031(3) 0.003(3)

loop_
_atom_type_symbol
_atom_type_description
_atom_type_scat_dispersion_real
_atom_type_scat_dispersion_imag
_atom_type_scat_source
C C 0.0033 0.0016 'International Tables Vol C Tables 4.2.6.8 and 6.1.1.4'
H H 0.0000 0.0000 'International Tables Vol C Tables 4.2.6.8 and 6.1.1.4'
N N 0.0061 0.0033 'International Tables Vol C Tables 4.2.6.8 and 6.1.1.4'
O O 0.0106 0.0060 'International Tables Vol C Tables 4.2.6.8 and 6.1.1.4'
Si Si 0.0817 0.0704 'International Tables Vol C Tables 4.2.6.8 and 6.1.1.4'
S S 0.1246 0.1234 'International Tables Vol C Tables 4.2.6.8 and 6.1.1.4'

loop_
_geom_angle_atom_site_label_1
_geom_angle_atom_site_label_2
_geom_angle_atom_site_label_3
_geom_angle
O5 Si C17 104.6(2)
O5 Si C22 110.7(3)
C17 Si C22 111.5(2)
O5 Si C21 108.6(2)
C17 Si C21 110.6(3)
C22 Si C21 110.7(3)
O2 S O1 119.40(18)
O2 S N 106.14(19)
O1 S N 107.5(2)
O2 S C1 105.8(2)
O1 S C1 108.8(2)
N S C1 108.89(18)
C8 O3 C11 107.8(3)
C13 O4 H4 109.5
C16 O5 Si 128.3(3)
C12 N C8 110.2(3)
C12 N S 119.0(3)
C8 N S 123.4(3)
C2 C1 C6 119.7(4)
C2 C1 S 119.0(3)
C6 C1 S 121.2(4)
C3 C2 C1 119.2(4)
C3 C2 H2B 120.4
C1 C2 H2B 120.4
C4 C3 C2 121.7(5)
C4 C3 H3A 119.2
C2 C3 H3A 119.2
C3 C4 C5 118.6(5)
C3 C4 C7 121.1(5)
C5 C4 C7 120.3(4)
C6 C5 C4 120.7(5)
C6 C5 H5A 119.7
C4 C5 H5A 119.7
C5 C6 C1 120.0(5)
C5 C6 H6A 120.0
C1 C6 H6A 120.0
C4 C7 H7A 109.5
C4 C7 H7B 109.5
H7A C7 H7B 109.5
C4 C7 H7C 109.5
H7A C7 H7C 109.5
H7B C7 H7C 109.5
O3 C8 N 100.7(4)
O3 C8 C9 106.8(4)
N C8 C9 112.3(3)
O3 C8 C10 110.2(3)
N C8 C10 112.5(4)
C9 C8 C10 113.4(4)
C8 C9 H9A 109.5
C8 C9 H9B 109.5
H9A C9 H9B 109.5
C8 C9 H9C 109.5
H9A C9 H9C 109.5
H9B C9 H9C 109.5
C8 C10 H10A 109.5
C8 C10 H10B 109.5
H10A C10 H10B 109.5
C8 C10 H10C 109.5
H10A C10 H10C 109.5
H10B C10 H10C 109.5
O3 C11 C12 105.3(3)
O3 C11 H11B 110.7
C12 C11 H11B 110.7
O3 C11 H11C 110.7
C12 C11 H11C 110.7
H11B C11 H11C 108.8
N C12 C13 111.5(3)
N C12 C11 101.5(4)
C13 C12 C11 113.6(4)
N C12 H12B 110.0
C13 C12 H12B 110.0
C11 C12 H12B 110.0
O4 C13 C14 108.5(4)
O4 C13 C12 112.3(4)
C14 C13 C12 108.3(3)
O4 C13 H13A 109.2
C14 C13 H13A 109.2
C12 C13 H13A 109.2
C15 C14 C13 177.7(5)
C14 C15 C16 176.4(5)
O5 C16 C15 114.0(4)
O5 C16 H16A 108.8
C15 C16 H16A 108.8
O5 C16 H16B 108.8
C15 C16 H16B 108.8
H16A C16 H16B 107.7
C19 C17 C20 109.7(5)
C19 C17 C18 110.5(5)
C20 C17 C18 108.1(4)
C19 C17 Si 108.3(3)
C20 C17 Si 108.6(4)
C18 C17 Si 111.5(4)
C17 C18 H18A 109.5
C17 C18 H18B 109.5
H18A C18 H18B 109.5
C17 C18 H18C 109.5
H18A C18 H18C 109.5
H18B C18 H18C 109.5
C17 C19 H19A 109.5
C17 C19 H19B 109.5
H19A C19 H19B 109.5
C17 C19 H19C 109.5
H19A C19 H19C 109.5
H19B C19 H19C 109.5
C17 C20 H20A 109.5
C17 C20 H20B 109.5
H20A C20 H20B 109.5
C17 C20 H20C 109.5
H20A C20 H20C 109.5
H20B C20 H20C 109.5
Si C21 H21A 109.5
Si C21 H21B 109.5
H21A C21 H21B 109.5
Si C21 H21C 109.5
H21A C21 H21C 109.5
H21B C21 H21C 109.5
Si C22 H22A 109.5
Si C22 H22B 109.5
H22A C22 H22B 109.5
Si C22 H22C 109.5
H22A C22 H22C 109.5
H22B C22 H22C 109.5
O1' S' O2' 119.81(19)
O1' S' N' 107.00(19)
O2' S' N' 106.73(18)
O1' S' C1' 108.8(2)
O2' S' C1' 105.3(2)
N' S' C1' 108.81(18)
O5' Si' C22' 110.7(2)
O5' Si' C17' 103.6(2)
C22' Si' C17' 113.2(2)
O5' Si' C21' 109.7(2)
C22' Si' C21' 109.4(2)
C17' Si' C21' 110.1(2)
C11' O3' C8' 107.8(3)
C13' O4' H4' 109.5
C16' O5' Si' 125.7(3)
C12' N' C8' 109.4(3)
C12' N' S' 118.3(3)
C8' N' S' 124.6(3)
C2' C1' C6' 119.4(4)
C2' C1' S' 119.8(3)
C6' C1' S' 120.9(4)
C1' C2' C3' 120.5(4)
C1' C2' H2'A 119.7
C3' C2' H2'A 119.7
C4' C3' C2' 120.7(5)
C4' C3' H3'A 119.7
C2' C3' H3'A 119.7
C3' C4' C5' 118.5(4)
C3' C4' C7' 120.4(5)
C5' C4' C7' 121.0(4)
C6' C5' C4' 121.5(5)
C6' C5' H5'A 119.2
C4' C5' H5'A 119.2
C5' C6' C1' 119.3(5)
C5' C6' H6'A 120.3
C1' C6' H6'A 120.3
C4' C7' H7'A 109.5
C4' C7' H7'B 109.5
H7'A C7' H7'B 109.5
C4' C7' H7'C 109.5
H7'A C7' H7'C 109.5
H7'B C7' H7'C 109.5
O3' C8' N' 101.0(4)
O3' C8' C9' 106.7(4)
N' C8' C9' 111.5(3)
O3' C8' C10' 111.2(3)
N' C8' C10' 113.2(4)
C9' C8' C10' 112.4(4)
C8' C9' H9'A 109.5
C8' C9' H9'B 109.5
H9'A C9' H9'B 109.5
C8' C9' H9'C 109.5
H9'A C9' H9'C 109.5
H9'B C9' H9'C 109.5
C8' C10' H10D 109.5
C8' C10' H10E 109.5
H10D C10' H10E 109.5
C8' C10' H10F 109.5
H10D C10' H10F 109.5
H10E C10' H10F 109.5
O3' C11' C12' 105.3(4)
O3' C11' H11A 110.7
C12' C11' H11A 110.7
O3' C11' H11D 110.7
C12' C11' H11D 110.7
H11A C11' H11D 108.8
N' C12' C11' 101.6(4)
N' C12' C13' 111.8(3)
C11' C12' C13' 113.7(4)
N' C12' H12' 109.8
C11' C12' H12' 109.8
C13' C12' H12' 109.8
O4' C13' C14' 107.9(4)
O4' C13' C12' 112.0(4)
C14' C13' C12' 108.1(3)
O4' C13' H13' 109.6
C14' C13' H13' 109.6
C12' C13' H13' 109.6
C15' C14' C13' 175.6(5)
C14' C15' C16' 179.0(6)
O5' C16' C15' 111.4(4)
O5' C16' H16C 109.3
C15' C16' H16C 109.3
O5' C16' H16D 109.3
C15' C16' H16D 109.3
H16C C16' H16D 108.0
C18' C17' C20' 109.0(4)
C18' C17' C19' 109.9(4)
C20' C17' C19' 109.8(4)
C18' C17' Si' 110.1(3)
C20' C17' Si' 109.1(3)
C19' C17' Si' 108.8(3)
C17' C18' H18D 109.5
C17' C18' H18E 109.5
H18D C18' H18E 109.5
C17' C18' H18F 109.5
H18D C18' H18F 109.5
H18E C18' H18F 109.5
C17' C19' H19D 109.5
C17' C19' H19E 109.5
H19D C19' H19E 109.5
C17' C19' H19F 109.5
H19D C19' H19F 109.5
H19E C19' H19F 109.5
C17' C20' H20D 109.5
C17' C20' H20E 109.5
H20D C20' H20E 109.5
C17' C20' H20F 109.5
H20D C20' H20F 109.5
H20E C20' H20F 109.5
Si' C21' H21D 109.5
Si' C21' H21E 109.5
H21D C21' H21E 109.5
Si' C21' H21F 109.5
H21D C21' H21F 109.5
H21E C21' H21F 109.5
Si' C22' H22D 109.5
Si' C22' H22E 109.5
H22D C22' H22E 109.5
Si' C22' H22F 109.5
H22D C22' H22F 109.5
H22E C22' H22F 109.5

loop_
_geom_bond_atom_site_label_1
_geom_bond_atom_site_label_2
_geom_bond_distance
Si O5 1.644(3)
Si C17 1.856(5)
Si C22 1.868(5)
Si C21 1.887(5)
S O2 1.437(3)
S O1 1.442(3)
S N 1.636(3)
S C1 1.769(4)
O3 C8 1.424(5)
O3 C11 1.432(6)
O4 C13 1.421(5)
O4 H4 0.8400
O5 C16 1.417(6)
N C12 1.478(5)
N C8 1.506(6)
C1 C2 1.383(6)
C1 C6 1.397(6)
C2 C3 1.381(6)
C2 H2B 0.9500
C3 C4 1.378(7)
C3 H3A 0.9500
C4 C5 1.389(7)
C4 C7 1.514(6)
C5 C6 1.373(6)
C5 H5A 0.9500
C6 H6A 0.9500
C7 H7A 0.9800
C7 H7B 0.9800
C7 H7C 0.9800
C8 C9 1.506(6)
C8 C10 1.532(6)
C9 H9A 0.9800
C9 H9B 0.9800
C9 H9C 0.9800
C10 H10A 0.9800
C10 H10B 0.9800
C10 H10C 0.9800
C11 C12 1.536(6)
C11 H11B 0.9900
C11 H11C 0.9900
C12 C13 1.535(6)
C12 H12B 1.0000
C13 C14 1.476(7)
C13 H13A 1.0000
C14 C15 1.179(6)
C15 C16 1.474(7)
C16 H16A 0.9900
C16 H16B 0.9900
C17 C19 1.533(7)
C17 C20 1.543(7)
C17 C18 1.555(6)
C18 H18A 0.9800
C18 H18B 0.9800
C18 H18C 0.9800
C19 H19A 0.9800
C19 H19B 0.9800
C19 H19C 0.9800
C20 H20A 0.9800
C20 H20B 0.9800
C20 H20C 0.9800
C21 H21A 0.9800
C21 H21B 0.9800
C21 H21C 0.9800
C22 H22A 0.9800
C22 H22B 0.9800
C22 H22C 0.9800
S' O1' 1.439(3)
S' O2' 1.444(3)
S' N' 1.632(3)
S' C1' 1.754(4)
Si' O5' 1.662(3)
Si' C22' 1.859(5)
Si' C17' 1.861(4)
Si' C21' 1.863(5)
O3' C11' 1.413(6)
O3' C8' 1.416(5)
O4' C13' 1.418(5)
O4' H4' 0.8400
O5' C16' 1.412(5)
N' C12' 1.479(5)
N' C8' 1.499(5)
C1' C2' 1.380(6)
C1' C6' 1.400(6)
C2' C3' 1.385(7)
C2' H2'A 0.9500
C3' C4' 1.384(7)
C3' H3'A 0.9500
C4' C5' 1.386(6)
C4' C7' 1.502(6)
C5' C6' 1.380(6)
C5' H5'A 0.9500
C6' H6'A 0.9500
C7' H7'A 0.9800
C7' H7'B 0.9800
C7' H7'C 0.9800
C8' C9' 1.514(6)
C8' C10' 1.531(6)
C9' H9'A 0.9800
C9' H9'B 0.9800
C9' H9'C 0.9800
C10' H10D 0.9800
C10' H10E 0.9800
C10' H10F 0.9800
C11' C12' 1.527(6)
C11' H11A 0.9900
C11' H11D 0.9900
C12' C13' 1.533(6)
C12' H12' 1.0000
C13' C14' 1.495(7)
C13' H13' 1.0000
C14' C15' 1.171(6)
C15' C16' 1.477(7)
C16' H16C 0.9900
C16' H16D 0.9900
C17' C18' 1.541(7)
C17' C20' 1.543(7)
C17' C19' 1.551(7)
C18' H18D 0.9800
C18' H18E 0.9800
C18' H18F 0.9800
C19' H19D 0.9800
C19' H19E 0.9800
C19' H19F 0.9800
C20' H20D 0.9800
C20' H20E 0.9800
C20' H20F 0.9800
C21' H21D 0.9800
C21' H21E 0.9800
C21' H21F 0.9800
C22' H22D 0.9800
C22' H22E 0.9800
C22' H22F 0.9800

loop_
_geom_hbond_atom_site_label_D
_geom_hbond_atom_site_label_H
_geom_hbond_atom_site_label_A
_geom_hbond_site_symmetry_A
_geom_hbond_distance_DH
_geom_hbond_distance_HA
_geom_hbond_distance_DA
_geom_hbond_angle_DHA
O4 H4 O2 2 0.84 2.01 2.828(4) 164
O4' H4' O2' 2_656 0.84 2.06 2.851(4) 157

loop_
_geom_torsion_atom_site_label_1
_geom_torsion_atom_site_label_2
_geom_torsion_atom_site_label_3
_geom_torsion_atom_site_label_4
_geom_torsion
C17 Si O5 C16 155.8(4)
C22 Si O5 C16 35.6(5)
C21 Si O5 C16 -86.1(5)
O2 S N C12 61.0(3)
O1 S N C12 -170.2(3)
C1 S N C12 -52.6(3)
O2 S N C8 -151.9(3)
O1 S N C8 -23.1(3)
C1 S N C8 94.6(3)
O2 S C1 C2 -31.0(4)
O1 S C1 C2 -160.4(3)
N S C1 C2 82.7(4)
O2 S C1 C6 146.2(3)
O1 S C1 C6 16.7(4)
N S C1 C6 -100.1(4)
C6 C1 C2 C3 0.1(6)
S C1 C2 C3 177.3(4)
C1 C2 C3 C4 0.0(7)
C2 C3 C4 C5 -0.8(7)
C2 C3 C4 C7 -179.0(4)
C3 C4 C5 C6 1.5(7)
C7 C4 C5 C6 179.6(4)
C4 C5 C6 C1 -1.3(7)
C2 C1 C6 C5 0.5(6)
S C1 C6 C5 -176.7(3)
C11 O3 C8 N 37.8(4)
C11 O3 C8 C9 155.2(4)
C11 O3 C8 C10 -81.2(4)
C12 N C8 O3 -25.0(4)
S N C8 O3 -174.6(3)
C12 N C8 C9 -138.3(4)
S N C8 C9 72.1(5)
C12 N C8 C10 92.3(4)
S N C8 C10 -57.3(4)
C8 O3 C11 C12 -37.1(5)
C8 N C12 C13 125.1(4)
S N C12 C13 -83.8(4)
C8 N C12 C11 3.8(4)
S N C12 C11 155.0(3)
O3 C11 C12 N 19.0(4)
O3 C11 C12 C13 -100.8(4)
N C12 C13 O4 -63.6(5)
C11 C12 C13 O4 50.3(5)
N C12 C13 C14 176.6(4)
C11 C12 C13 C14 -69.5(5)
O5 Si C17 C19 57.4(4)
C22 Si C17 C19 177.1(4)
C21 Si C17 C19 -59.3(4)
O5 Si C17 C20 -61.7(4)
C22 Si C17 C20 58.0(4)
C21 Si C17 C20 -178.5(4)
O5 Si C17 C18 179.2(4)
C22 Si C17 C18 -61.1(5)
C21 Si C17 C18 62.5(4)
C22' Si' O5' C16' 48.3(4)
C17' Si' O5' C16' 169.9(4)
C21' Si' O5' C16' -72.6(4)
O1' S' N' C12' -169.6(3)
O2' S' N' C12' 61.0(3)
C1' S' N' C12' -52.2(3)
O1' S' N' C8' -23.5(4)
O2' S' N' C8' -152.9(3)
C1' S' N' C8' 94.0(4)
O1' S' C1' C2' -160.1(3)
O2' S' C1' C2' -30.4(4)
N' S' C1' C2' 83.7(4)
O1' S' C1' C6' 20.7(4)
O2' S' C1' C6' 150.4(3)
N' S' C1' C6' -95.5(4)
C6' C1' C2' C3' 0.9(7)
S' C1' C2' C3' -178.3(4)
C1' C2' C3' C4' -0.2(7)
C2' C3' C4' C5' -1.3(7)
C2' C3' C4' C7' -178.8(4)
C3' C4' C5' C6' 2.1(7)
C7' C4' C5' C6' 179.5(4)
C4' C5' C6' C1' -1.4(7)
C2' C1' C6' C5' -0.2(7)
S' C1' C6' C5' 179.0(3)
C11' O3' C8' N' 38.2(4)
C11' O3' C8' C9' 154.9(4)
C11' O3' C8' C10' -82.2(4)
C12' N' C8' O3' -24.8(4)
S' N' C8' O3' -173.5(3)
C12' N' C8' C9' -137.9(4)
S' N' C8' C9' 73.4(5)
C12' N' C8' C10' 94.3(4)
S' N' C8' C10' -54.4(5)
C8' O3' C11' C12' -37.7(5)
C8' N' C12' C11' 3.4(4)
S' N' C12' C11' 154.4(3)
C8' N' C12' C13' 125.0(4)
S' N' C12' C13' -84.0(4)
O3' C11' C12' N' 19.6(5)
O3' C11' C12' C13' -100.6(4)
N' C12' C13' O4' -66.3(5)
C11' C12' C13' O4' 48.0(5)
N' C12' C13' C14' 175.0(4)
C11' C12' C13' C14' -70.7(5)
Si' O5' C16' C15' -84.5(5)
O5' Si' C17' C18' 175.5(4)
C22' Si' C17' C18' -64.5(4)
C21' Si' C17' C18' 58.2(5)
O5' Si' C17' C20' 55.9(4)
C22' Si' C17' C20' 175.8(4)
C21' Si' C17' C20' -61.4(4)
O5' Si' C17' C19' -63.9(4)
C22' Si' C17' C19' 56.0(4)
C21' Si' C17' C19' 178.8(4)

loop_
_cod_related_entry_id
_cod_related_entry_database
_cod_related_entry_code
1 ChemSpider 24740118
